data_4306630
loop_
_publ_author_name
'Peter Hofmann'
'Igor V. Shishkov'
'Frank Rominger'

_publ_contact_author_address
;
        Organisch-Chemisches Institut
        Universit\"at Heidelberg
        Im Neuenheimer Feld 270
        D-69120 Heidelberg
        Germany
;
_publ_contact_author_email ph@oci.uni-heidelberg.de
_publ_contact_author_fax '049 6221 54-4885'
_publ_contact_author_name 'Hofmann, Peter'
_publ_contact_author_phone '049 6221 54-8502'
_publ_section_title
;
Synthesis, Molecular Structures, and Reactivity of Mono- and Binuclear
Neutral Copper(I) Carbenes
;
_journal_name_full 'Inorganic Chemistry'
_journal_page_first 11755
_journal_page_last 11762
_journal_paper_doi 10.1021/ic801443y
_journal_volume 47
_journal_year 2008
_chemical_formula_sum 'C41 H82 Cu2 N4 P2 Si4'
_chemical_formula_weight 932.49
_chemical_name_common 'in paper 5'
_chemical_name_systematic
;
 ?
;
_space_group_IT_number 14
_symmetry_cell_setting monoclinic
_symmetry_space_group_name_Hall '-P 2yn'
_symmetry_space_group_name_H-M 'P 1 21/n 1'
_atom_sites_solution_hydrogens geom
_atom_sites_solution_primary direct
_atom_sites_solution_secondary difmap
_audit_creation_method SHELXL-97
_cell_angle_alpha 90.00
_cell_angle_beta 94.1530(10)
_cell_angle_gamma 90.00
_cell_formula_units_Z 4
_cell_length_a 11.5457(6)
_cell_length_b 26.9652(14)
_cell_length_c 15.9658(8)
_cell_measurement_temperature 100(2)
_cell_volume 4957.6(4)
_computing_cell_refinement 'Bruker XSCANS'
_computing_data_collection 'Bruker XSCANS'
_computing_data_reduction 'Bruker SHELXTL'
_computing_molecular_graphics 'Bruker SHELXTL'
_computing_publication_material 'Bruker SHELXTL'
_computing_structure_refinement 'SHELXL-97 (Sheldrick, 1997)'
_computing_structure_solution 'SHELXS-97 (Sheldrick, 1990)'
_diffrn_ambient_temperature 100(2)
_diffrn_measured_fraction_theta_full 0.994
_diffrn_measured_fraction_theta_max 0.994
_diffrn_measurement_device_type 'Bruker APEX'
_diffrn_measurement_method '\w scans'
_diffrn_radiation_monochromator graphite
_diffrn_radiation_source 'fine-focus sealed tube'
_diffrn_radiation_type MoK\a
_diffrn_radiation_wavelength 0.71073
_diffrn_reflns_av_R_equivalents 0.0381
_diffrn_reflns_av_sigmaI/netI 0.0349
_diffrn_reflns_limit_h_max 15
_diffrn_reflns_limit_h_min -15
_diffrn_reflns_limit_k_max 35
_diffrn_reflns_limit_k_min -35
_diffrn_reflns_limit_l_max 21
_diffrn_reflns_limit_l_min -21
_diffrn_reflns_number 50764
_diffrn_reflns_theta_full 28.32
_diffrn_reflns_theta_max 28.32
_diffrn_reflns_theta_min 1.49
_exptl_absorpt_coefficient_mu 1.051
_exptl_absorpt_correction_T_max 0.9592
_exptl_absorpt_correction_T_min 0.6909
_exptl_absorpt_correction_type multi-scan
_exptl_absorpt_process_details 'Blessing, Acta Cryst. (1995) A51 33-38.'
_exptl_crystal_colour dark
_exptl_crystal_density_diffrn 1.249
_exptl_crystal_density_method 'not measured'
_exptl_crystal_description polyhedron
_exptl_crystal_F_000 2000
_exptl_crystal_size_max 0.38
_exptl_crystal_size_mid 0.24
_exptl_crystal_size_min 0.04
_refine_diff_density_max 0.511
_refine_diff_density_min -0.343
_refine_diff_density_rms 0.087
_refine_ls_extinction_method none
_refine_ls_goodness_of_fit_ref 1.122
_refine_ls_hydrogen_treatment constr
_refine_ls_matrix_type full
_refine_ls_number_parameters 502
_refine_ls_number_reflns 12282
_refine_ls_number_restraints 0
_refine_ls_restrained_S_all 1.122
_refine_ls_R_factor_all 0.0408
_refine_ls_R_factor_gt 0.0324
_refine_ls_shift/su_max 0.002
_refine_ls_shift/su_mean 0.000
_refine_ls_structure_factor_coef Fsqd
_refine_ls_weighting_details 'calc w=1/[\s^2^(Fo^2^)+(0.0428P)^2^+1.5022P] where P=(Fo^2^+2Fc^2^)/3'
_refine_ls_weighting_scheme calc
_refine_ls_wR_factor_gt 0.0788
_refine_ls_wR_factor_ref 0.0880
_reflns_number_gt 10544
_reflns_number_total 12282
_reflns_threshold_expression >2sigma(I)
_cod_data_source_file ic801443y_si_001_3.cif
_cod_data_source_block ivsh3
_cod_depositor_comments
;
The following automatic conversions were performed:
'_symmetry_cell_setting' value 'Monoclinic' changed to 'monoclinic'
according to '/home/saulius/struct/CIF-dictionaries/cif_core.dic'
dictionary named 'cif_core.dic' version 2.4.1 from 2010-06-29.

Automatic conversion script
Id: cif_fix_enum 1527 2010-12-29 10:47:43Z saulius 
;
_cod_database_code 4306630

loop_
_symmetry_equiv_pos_as_xyz
'x, y, z'
'-x+1/2, y+1/2, -z+1/2'
'-x, -y, -z'
'x-1/2, -y-1/2, z-1/2'

loop_
_atom_site_label
_atom_site_type_symbol
_atom_site_fract_x
_atom_site_fract_y
_atom_site_fract_z
_atom_site_U_iso_or_equiv
_atom_site_adp_type
_atom_site_occupancy
_atom_site_symmetry_multiplicity
_atom_site_calc_flag
_atom_site_refinement_flags
_atom_site_disorder_assembly
_atom_site_disorder_group
Cu1 Cu 0.314755(18) 0.137447(8) 0.193515(13) 0.01170(6) Uani 1 1 d . . .
N1 N 0.34827(13) 0.13443(5) 0.07029(9) 0.0127(3) Uani 1 1 d . . .
N2 N 0.43621(13) 0.19188(6) 0.18218(9) 0.0139(3) Uani 1 1 d . . .
P1 P 0.42538(4) 0.183869(17) 0.08184(3) 0.01214(9) Uani 1 1 d . . .
Si1 Si 0.28302(4) 0.094830(19) -0.00269(3) 0.01339(10) Uani 1 1 d . . .
Si2 Si 0.52009(5) 0.21661(2) 0.26457(3) 0.01682(11) Uani 1 1 d . . .
Cu2 Cu 0.219087(18) 0.068415(8) 0.255994(13) 0.01154(6) Uani 1 1 d . . .
N3 N 0.30490(12) 0.00300(5) 0.26876(9) 0.0124(3) Uani 1 1 d . . .
N4 N 0.08888(12) 0.01789(6) 0.26888(9) 0.0133(3) Uani 1 1 d . . .
P2 P 0.18482(4) -0.025139(17) 0.28250(3) 0.01101(9) Uani 1 1 d . . .
Si3 Si 0.45287(4) -0.003799(18) 0.27856(3) 0.01179(10) Uani 1 1 d . . .
Si4 Si -0.05740(4) 0.03036(2) 0.26363(3) 0.01497(10) Uani 1 1 d . . .
C1 C 0.21102(15) 0.13782(7) 0.28243(11) 0.0131(3) Uani 1 1 d . . .
C11 C 0.34704(16) 0.23859(7) 0.03255(12) 0.0170(4) Uani 1 1 d . . .
C12 C 0.39130(18) 0.28716(7) 0.07304(14) 0.0238(4) Uani 1 1 d . . .
H12A H 0.3456 0.3150 0.0488 0.036 Uiso 1 1 calc R . .
H12B H 0.4732 0.2918 0.0626 0.036 Uiso 1 1 calc R . .
H12C H 0.3834 0.2858 0.1337 0.036 Uiso 1 1 calc R . .
C13 C 0.21865(16) 0.23330(8) 0.05096(13) 0.0212(4) Uani 1 1 d . . .
H13A H 0.2127 0.2309 0.1117 0.032 Uiso 1 1 calc R . .
H13B H 0.1863 0.2033 0.0237 0.032 Uiso 1 1 calc R . .
H13C H 0.1752 0.2623 0.0292 0.032 Uiso 1 1 calc R . .
C14 C 0.35361(18) 0.24288(8) -0.06304(12) 0.0230(4) Uani 1 1 d . . .
H14A H 0.3024 0.2697 -0.0847 0.035 Uiso 1 1 calc R . .
H14B H 0.3289 0.2115 -0.0898 0.035 Uiso 1 1 calc R . .
H14C H 0.4337 0.2502 -0.0756 0.035 Uiso 1 1 calc R . .
C15 C 0.56951(15) 0.17583(7) 0.03637(12) 0.0162(4) Uani 1 1 d . . .
C16 C 0.63744(17) 0.22406(8) 0.02645(13) 0.0223(4) Uani 1 1 d . . .
H16A H 0.6464 0.2413 0.0806 0.033 Uiso 1 1 calc R . .
H16B H 0.5951 0.2454 -0.0150 0.033 Uiso 1 1 calc R . .
H16C H 0.7142 0.2164 0.0074 0.033 Uiso 1 1 calc R . .
C17 C 0.55402(17) 0.15029(8) -0.04974(12) 0.0210(4) Uani 1 1 d . . .
H17A H 0.5053 0.1710 -0.0885 0.031 Uiso 1 1 calc R . .
H17B H 0.5167 0.1180 -0.0437 0.031 Uiso 1 1 calc R . .
H17C H 0.6301 0.1456 -0.0720 0.031 Uiso 1 1 calc R . .
C18 C 0.64206(17) 0.14097(8) 0.09527(13) 0.0221(4) Uani 1 1 d . . .
H18A H 0.7149 0.1330 0.0704 0.033 Uiso 1 1 calc R . .
H18B H 0.5984 0.1104 0.1034 0.033 Uiso 1 1 calc R . .
H18C H 0.6592 0.1573 0.1496 0.033 Uiso 1 1 calc R . .
C21 C 0.13455(16) 0.07839(7) 0.02795(12) 0.0186(4) Uani 1 1 d . . .
H21A H 0.1396 0.0662 0.0859 0.028 Uiso 1 1 calc R . .
H21B H 0.1014 0.0525 -0.0096 0.028 Uiso 1 1 calc R . .
H21C H 0.0848 0.1078 0.0236 0.028 Uiso 1 1 calc R . .
C22 C 0.25884(17) 0.11894(8) -0.11290(12) 0.0212(4) Uani 1 1 d . . .
H22A H 0.2055 0.1472 -0.1138 0.032 Uiso 1 1 calc R . .
H22B H 0.2252 0.0927 -0.1494 0.032 Uiso 1 1 calc R . .
H22C H 0.3332 0.1295 -0.1330 0.032 Uiso 1 1 calc R . .
C23 C 0.36435(17) 0.03525(7) -0.00905(13) 0.0221(4) Uani 1 1 d . . .
H23A H 0.4449 0.0422 -0.0207 0.033 Uiso 1 1 calc R . .
H23B H 0.3278 0.0148 -0.0543 0.033 Uiso 1 1 calc R . .
H23C H 0.3630 0.0175 0.0444 0.033 Uiso 1 1 calc R . .
C24 C 0.42616(19) 0.24590(8) 0.34127(13) 0.0241(4) Uani 1 1 d . . .
H24A H 0.3766 0.2711 0.3126 0.036 Uiso 1 1 calc R . .
H24B H 0.4752 0.2615 0.3865 0.036 Uiso 1 1 calc R . .
H24C H 0.3775 0.2205 0.3650 0.036 Uiso 1 1 calc R . .
C25 C 0.62442(19) 0.26690(8) 0.23858(14) 0.0280(5) Uani 1 1 d . . .
H25A H 0.6894 0.2523 0.2110 0.042 Uiso 1 1 calc R . .
H25B H 0.6538 0.2836 0.2904 0.042 Uiso 1 1 calc R . .
H25C H 0.5843 0.2910 0.2008 0.042 Uiso 1 1 calc R . .
C26 C 0.61210(17) 0.16804(8) 0.32245(13) 0.0230(4) Uani 1 1 d . . .
H26A H 0.5792 0.1351 0.3100 0.034 Uiso 1 1 calc R . .
H26B H 0.6136 0.1743 0.3830 0.034 Uiso 1 1 calc R . .
H26C H 0.6914 0.1695 0.3044 0.034 Uiso 1 1 calc R . .
C31 C 0.18563(16) -0.04983(7) 0.39183(11) 0.0153(4) Uani 1 1 d . . .
C32 C 0.29574(17) -0.08023(7) 0.41807(12) 0.0196(4) Uani 1 1 d . . .
H32A H 0.2952 -0.0894 0.4774 0.029 Uiso 1 1 calc R . .
H32B H 0.3648 -0.0603 0.4097 0.029 Uiso 1 1 calc R . .
H32C H 0.2970 -0.1103 0.3837 0.029 Uiso 1 1 calc R . .
C33 C 0.18412(19) -0.00418(8) 0.44970(12) 0.0227(4) Uani 1 1 d . . .
H33A H 0.1110 0.0139 0.4383 0.034 Uiso 1 1 calc R . .
H33B H 0.2495 0.0176 0.4392 0.034 Uiso 1 1 calc R . .
H33C H 0.1909 -0.0150 0.5085 0.034 Uiso 1 1 calc R . .
C34 C 0.07868(17) -0.08158(8) 0.40562(12) 0.0208(4) Uani 1 1 d . . .
H34A H 0.0798 -0.0912 0.4648 0.031 Uiso 1 1 calc R . .
H34B H 0.0797 -0.1114 0.3706 0.031 Uiso 1 1 calc R . .
H34C H 0.0082 -0.0624 0.3903 0.031 Uiso 1 1 calc R . .
C35 C 0.15808(15) -0.07588(7) 0.20318(11) 0.0147(3) Uani 1 1 d . . .
C36 C 0.02956(16) -0.08955(7) 0.18990(12) 0.0191(4) Uani 1 1 d . . .
H36A H 0.0192 -0.1146 0.1456 0.029 Uiso 1 1 calc R . .
H36B H -0.0156 -0.0599 0.1734 0.029 Uiso 1 1 calc R . .
H36C H 0.0027 -0.1029 0.2422 0.029 Uiso 1 1 calc R . .
C37 C 0.22699(16) -0.12345(7) 0.22414(12) 0.0182(4) Uani 1 1 d . . .
H37A H 0.1965 -0.1395 0.2730 0.027 Uiso 1 1 calc R . .
H37B H 0.3090 -0.1152 0.2368 0.027 Uiso 1 1 calc R . .
H37C H 0.2194 -0.1460 0.1760 0.027 Uiso 1 1 calc R . .
C38 C 0.19583(17) -0.05514(7) 0.11949(11) 0.0192(4) Uani 1 1 d . . .
H38A H 0.1757 -0.0789 0.0744 0.029 Uiso 1 1 calc R . .
H38B H 0.2800 -0.0497 0.1239 0.029 Uiso 1 1 calc R . .
H38C H 0.1559 -0.0237 0.1070 0.029 Uiso 1 1 calc R . .
C41 C 0.51831(16) 0.03970(7) 0.20495(12) 0.0183(4) Uani 1 1 d . . .
H41A H 0.4983 0.0291 0.1470 0.027 Uiso 1 1 calc R . .
H41B H 0.6029 0.0398 0.2160 0.027 Uiso 1 1 calc R . .
H41C H 0.4882 0.0732 0.2131 0.027 Uiso 1 1 calc R . .
C42 C 0.50838(16) -0.06721(7) 0.25324(13) 0.0198(4) Uani 1 1 d . . .
H42A H 0.4823 -0.0913 0.2939 0.030 Uiso 1 1 calc R . .
H42B H 0.5934 -0.0667 0.2561 0.030 Uiso 1 1 calc R . .
H42C H 0.4783 -0.0767 0.1965 0.030 Uiso 1 1 calc R . .
C43 C 0.52078(16) 0.01207(7) 0.38591(12) 0.0184(4) Uani 1 1 d . . .
H43A H 0.5630 0.0435 0.3833 0.028 Uiso 1 1 calc R . .
H43B H 0.5748 -0.0143 0.4051 0.028 Uiso 1 1 calc R . .
H43C H 0.4599 0.0153 0.4253 0.028 Uiso 1 1 calc R . .
C44 C -0.08617(17) 0.08601(8) 0.32873(13) 0.0216(4) Uani 1 1 d . . .
H44A H -0.0514 0.0811 0.3860 0.032 Uiso 1 1 calc R . .
H44B H -0.1702 0.0907 0.3302 0.032 Uiso 1 1 calc R . .
H44C H -0.0520 0.1154 0.3041 0.032 Uiso 1 1 calc R . .
C45 C -0.11554(16) 0.04243(8) 0.15286(12) 0.0211(4) Uani 1 1 d . . .
H45A H -0.0682 0.0679 0.1279 0.032 Uiso 1 1 calc R . .
H45B H -0.1961 0.0540 0.1526 0.032 Uiso 1 1 calc R . .
H45C H -0.1128 0.0118 0.1201 0.032 Uiso 1 1 calc R . .
C46 C -0.15723(16) -0.01761(7) 0.30436(13) 0.0207(4) Uani 1 1 d . . .
H46A H -0.1433 -0.0496 0.2779 0.031 Uiso 1 1 calc R . .
H46B H -0.2381 -0.0076 0.2911 0.031 Uiso 1 1 calc R . .
H46C H -0.1424 -0.0206 0.3654 0.031 Uiso 1 1 calc R . .
C51 C 0.12409(15) 0.17538(7) 0.25137(11) 0.0149(3) Uani 1 1 d . . .
C52 C 0.12079(17) 0.22334(7) 0.28542(12) 0.0194(4) Uani 1 1 d . . .
H52 H 0.1713 0.2317 0.3329 0.023 Uiso 1 1 calc R . .
C53 C 0.04426(19) 0.25876(8) 0.25026(13) 0.0251(4) Uani 1 1 d . . .
H53 H 0.0448 0.2914 0.2727 0.030 Uiso 1 1 calc R . .
C54 C -0.03267(18) 0.24673(8) 0.18280(14) 0.0273(5) Uani 1 1 d . . .
H54 H -0.0857 0.2709 0.1597 0.033 Uiso 1 1 calc R . .
C55 C -0.03207(17) 0.19944(8) 0.14917(13) 0.0243(4) Uani 1 1 d . . .
H55 H -0.0855 0.1909 0.1034 0.029 Uiso 1 1 calc R . .
C56 C 0.04666(16) 0.16454(7) 0.18231(12) 0.0186(4) Uani 1 1 d . . .
H56 H 0.0481 0.1325 0.1576 0.022 Uiso 1 1 calc R . .
C61 C 0.24086(16) 0.13634(7) 0.37398(11) 0.0144(3) Uani 1 1 d . . .
C62 C 0.15998(17) 0.14800(7) 0.43331(12) 0.0169(4) Uani 1 1 d . . .
H62 H 0.0848 0.1596 0.4147 0.020 Uiso 1 1 calc R . .
C63 C 0.18974(18) 0.14260(8) 0.51862(12) 0.0219(4) Uani 1 1 d . . .
H63 H 0.1338 0.1495 0.5578 0.026 Uiso 1 1 calc R . .
C64 C 0.29996(19) 0.12725(8) 0.54732(12) 0.0240(4) Uani 1 1 d . . .
H64 H 0.3200 0.1244 0.6059 0.029 Uiso 1 1 calc R . .
C65 C 0.38102(18) 0.11605(8) 0.49022(12) 0.0225(4) Uani 1 1 d . . .
H65 H 0.4570 0.1058 0.5096 0.027 Uiso 1 1 calc R . .
C66 C 0.35108(17) 0.11984(7) 0.40468(12) 0.0183(4) Uani 1 1 d . . .
H66 H 0.4065 0.1111 0.3661 0.022 Uiso 1 1 calc R . .

loop_
_atom_site_aniso_label
_atom_site_aniso_U_11
_atom_site_aniso_U_22
_atom_site_aniso_U_33
_atom_site_aniso_U_23
_atom_site_aniso_U_13
_atom_site_aniso_U_12
Cu1 0.01177(11) 0.01190(11) 0.01155(10) -0.00085(8) 0.00160(8) -0.00023(8)
N1 0.0132(7) 0.0132(7) 0.0115(7) 0.0000(5) 0.0005(5) -0.0010(6)
N2 0.0145(7) 0.0143(7) 0.0127(7) -0.0012(6) 0.0005(6) -0.0023(6)
P1 0.0113(2) 0.0119(2) 0.0132(2) 0.00057(16) 0.00095(16) -0.00053(16)
Si1 0.0135(2) 0.0144(2) 0.0121(2) -0.00186(18) -0.00016(18) -0.00011(18)
Si2 0.0175(2) 0.0155(3) 0.0169(2) -0.00304(19) -0.00250(19) -0.0031(2)
Cu2 0.01074(11) 0.01080(11) 0.01321(11) -0.00023(8) 0.00177(8) 0.00056(8)
N3 0.0106(7) 0.0120(7) 0.0147(7) 0.0007(6) 0.0012(5) 0.0002(5)
N4 0.0104(7) 0.0130(7) 0.0164(7) 0.0000(6) 0.0014(6) -0.0005(5)
P2 0.0098(2) 0.0117(2) 0.0117(2) 0.00027(16) 0.00127(16) -0.00013(16)
Si3 0.0092(2) 0.0135(2) 0.0127(2) -0.00011(18) 0.00086(17) 0.00084(17)
Si4 0.0092(2) 0.0176(3) 0.0182(2) -0.0012(2) 0.00167(18) 0.00085(18)
C1 0.0122(8) 0.0133(8) 0.0139(8) -0.0005(6) 0.0019(6) -0.0009(6)
C11 0.0160(9) 0.0144(9) 0.0204(9) 0.0029(7) 0.0007(7) 0.0016(7)
C12 0.0259(10) 0.0150(10) 0.0305(11) 0.0020(8) 0.0018(8) 0.0022(8)
C13 0.0161(9) 0.0214(10) 0.0259(10) 0.0051(8) 0.0011(8) 0.0053(7)
C14 0.0240(10) 0.0232(10) 0.0218(10) 0.0064(8) 0.0002(8) 0.0054(8)
C15 0.0129(8) 0.0172(9) 0.0187(9) 0.0027(7) 0.0025(7) 0.0000(7)
C16 0.0164(9) 0.0217(10) 0.0291(11) 0.0038(8) 0.0041(8) -0.0037(8)
C17 0.0181(9) 0.0257(10) 0.0199(9) 0.0000(8) 0.0065(7) 0.0012(8)
C18 0.0154(9) 0.0264(11) 0.0247(10) 0.0058(8) 0.0032(8) 0.0045(8)
C21 0.0181(9) 0.0216(10) 0.0161(9) -0.0013(7) 0.0001(7) -0.0036(7)
C22 0.0193(9) 0.0288(11) 0.0151(9) 0.0007(8) -0.0013(7) -0.0017(8)
C23 0.0213(10) 0.0173(10) 0.0271(10) -0.0065(8) -0.0027(8) 0.0015(8)
C24 0.0294(11) 0.0200(10) 0.0226(10) -0.0059(8) -0.0007(8) -0.0001(8)
C25 0.0281(11) 0.0273(11) 0.0280(11) -0.0035(9) -0.0026(9) -0.0121(9)
C26 0.0191(9) 0.0259(11) 0.0230(10) -0.0021(8) -0.0051(8) -0.0006(8)
C31 0.0155(9) 0.0168(9) 0.0138(8) 0.0027(7) 0.0021(7) 0.0002(7)
C32 0.0194(9) 0.0207(10) 0.0185(9) 0.0062(7) 0.0001(7) 0.0011(7)
C33 0.0303(11) 0.0247(11) 0.0131(9) -0.0002(8) 0.0018(8) 0.0011(8)
C34 0.0191(9) 0.0237(10) 0.0200(9) 0.0059(8) 0.0045(7) -0.0025(8)
C35 0.0142(8) 0.0152(9) 0.0146(8) -0.0026(7) 0.0011(7) -0.0011(7)
C36 0.0161(9) 0.0185(9) 0.0225(10) -0.0044(8) 0.0007(7) -0.0028(7)
C37 0.0183(9) 0.0137(9) 0.0230(10) -0.0016(7) 0.0038(7) -0.0008(7)
C38 0.0250(10) 0.0183(9) 0.0145(9) -0.0021(7) 0.0037(7) -0.0033(8)
C41 0.0126(8) 0.0231(10) 0.0191(9) 0.0040(7) 0.0013(7) 0.0001(7)
C42 0.0132(9) 0.0191(10) 0.0271(10) -0.0039(8) 0.0014(7) 0.0035(7)
C43 0.0156(9) 0.0226(10) 0.0165(9) -0.0003(7) -0.0015(7) 0.0011(7)
C44 0.0178(9) 0.0218(10) 0.0260(10) -0.0030(8) 0.0066(8) 0.0017(8)
C45 0.0133(9) 0.0265(11) 0.0228(10) -0.0005(8) -0.0030(7) 0.0000(7)
C46 0.0129(9) 0.0234(10) 0.0261(10) -0.0002(8) 0.0043(7) -0.0008(7)
C51 0.0135(8) 0.0170(9) 0.0147(8) 0.0018(7) 0.0052(7) 0.0022(7)
C52 0.0229(10) 0.0176(9) 0.0182(9) -0.0007(7) 0.0041(7) 0.0033(8)
C53 0.0311(11) 0.0195(10) 0.0257(10) 0.0007(8) 0.0097(9) 0.0093(8)
C54 0.0223(10) 0.0307(12) 0.0295(11) 0.0106(9) 0.0064(9) 0.0124(9)
C55 0.0168(9) 0.0316(12) 0.0239(10) 0.0037(9) -0.0018(8) 0.0029(8)
C56 0.0168(9) 0.0200(10) 0.0189(9) 0.0002(7) 0.0021(7) 0.0007(7)
C61 0.0178(9) 0.0109(8) 0.0144(8) -0.0014(6) 0.0008(7) 0.0011(7)
C62 0.0179(9) 0.0159(9) 0.0172(9) -0.0005(7) 0.0020(7) 0.0022(7)
C63 0.0266(10) 0.0222(10) 0.0173(9) -0.0010(8) 0.0054(8) 0.0025(8)
C64 0.0341(12) 0.0230(11) 0.0141(9) 0.0003(8) -0.0023(8) 0.0034(9)
C65 0.0227(10) 0.0233(10) 0.0207(10) -0.0007(8) -0.0035(8) 0.0052(8)
C66 0.0185(9) 0.0189(9) 0.0177(9) -0.0010(7) 0.0015(7) 0.0017(7)

loop_
_atom_type_symbol
_atom_type_description
_atom_type_scat_dispersion_real
_atom_type_scat_dispersion_imag
_atom_type_scat_source
C C 0.0033 0.0016 'International Tables Vol C Tables 4.2.6.8 and 6.1.1.4'
H H 0.0000 0.0000 'International Tables Vol C Tables 4.2.6.8 and 6.1.1.4'
N N 0.0061 0.0033 'International Tables Vol C Tables 4.2.6.8 and 6.1.1.4'
Si Si 0.0817 0.0704 'International Tables Vol C Tables 4.2.6.8 and 6.1.1.4'
P P 0.1023 0.0942 'International Tables Vol C Tables 4.2.6.8 and 6.1.1.4'
Cu Cu 0.3201 1.2651 'International Tables Vol C Tables 4.2.6.8 and 6.1.1.4'

loop_
_geom_angle_atom_site_label_1
_geom_angle_atom_site_label_2
_geom_angle_atom_site_label_3
_geom_angle
_geom_angle_site_symmetry_1
_geom_angle_site_symmetry_3
_geom_angle_publ_flag
C1 Cu1 N1 152.47(7) . . ?
C1 Cu1 N2 121.93(7) . . ?
N1 Cu1 N2 76.33(6) . . ?
C1 Cu1 Cu2 51.05(5) . . ?
N1 Cu1 Cu2 119.55(4) . . ?
N2 Cu1 Cu2 157.72(4) . . ?
C1 Cu1 P1 150.52(5) . . ?
N1 Cu1 P1 38.33(4) . . ?
N2 Cu1 P1 38.50(4) . . ?
Cu2 Cu1 P1 156.848(15) . . ?
P1 N1 Si1 143.88(10) . . ?
P1 N1 Cu1 89.91(7) . . ?
Si1 N1 Cu1 125.26(8) . . ?
P1 N2 Si2 144.57(10) . . ?
P1 N2 Cu1 89.28(7) . . ?
Si2 N2 Cu1 124.37(8) . . ?
N1 P1 N2 103.16(8) . . ?
N1 P1 C11 111.02(8) . . ?
N2 P1 C11 108.19(8) . . ?
N1 P1 C15 111.07(8) . . ?
N2 P1 C15 113.13(8) . . ?
C11 P1 C15 110.07(8) . . ?
N1 P1 Cu1 51.76(5) . . ?
N2 P1 Cu1 52.22(5) . . ?
C11 P1 Cu1 115.00(6) . . ?
C15 P1 Cu1 134.93(6) . . ?
N1 Si1 C23 112.02(8) . . ?
N1 Si1 C21 109.63(8) . . ?
C23 Si1 C21 106.52(9) . . ?
N1 Si1 C22 116.71(9) . . ?
C23 Si1 C22 106.75(10) . . ?
C21 Si1 C22 104.50(9) . . ?
N2 Si2 C24 110.21(9) . . ?
N2 Si2 C25 116.57(9) . . ?
C24 Si2 C25 104.55(10) . . ?
N2 Si2 C26 111.93(8) . . ?
C24 Si2 C26 107.79(10) . . ?
C25 Si2 C26 105.19(10) . . ?
C1 Cu2 N3 148.94(7) . . ?
C1 Cu2 N4 125.27(7) . . ?
N3 Cu2 N4 76.59(6) . . ?
C1 Cu2 Cu1 51.06(5) . . ?
N3 Cu2 Cu1 118.51(4) . . ?
N4 Cu2 Cu1 156.02(4) . . ?
C1 Cu2 P2 154.28(5) . . ?
N3 Cu2 P2 38.36(4) . . ?
N4 Cu2 P2 38.32(4) . . ?
Cu1 Cu2 P2 153.699(14) . . ?
P2 N3 Si3 143.12(10) . . ?
P2 N3 Cu2 90.25(7) . . ?
Si3 N3 Cu2 125.39(8) . . ?
P2 N4 Si4 144.39(10) . . ?
P2 N4 Cu2 89.43(7) . . ?
Si4 N4 Cu2 126.18(8) . . ?
N4 P2 N3 103.49(8) . . ?
N4 P2 C31 109.90(8) . . ?
N3 P2 C31 110.45(8) . . ?
N4 P2 C35 110.92(8) . . ?
N3 P2 C35 110.69(8) . . ?
C31 P2 C35 111.14(8) . . ?
N4 P2 Cu2 52.25(5) . . ?
N3 P2 Cu2 51.39(5) . . ?
C31 P2 Cu2 120.59(6) . . ?
C35 P2 Cu2 128.27(6) . . ?
N3 Si3 C41 108.83(8) . . ?
N3 Si3 C42 115.51(8) . . ?
C41 Si3 C42 106.10(9) . . ?
N3 Si3 C43 113.93(8) . . ?
C41 Si3 C43 105.70(9) . . ?
C42 Si3 C43 106.06(9) . . ?
N4 Si4 C44 110.11(8) . . ?
N4 Si4 C45 111.32(8) . . ?
C44 Si4 C45 108.63(10) . . ?
N4 Si4 C46 118.27(8) . . ?
C44 Si4 C46 102.83(9) . . ?
C45 Si4 C46 105.02(9) . . ?
C61 C1 C51 116.87(15) . . ?
C61 C1 Cu2 100.33(12) . . ?
C51 C1 Cu2 129.25(13) . . ?
C61 C1 Cu1 128.11(13) . . ?
C51 C1 Cu1 101.48(12) . . ?
Cu2 C1 Cu1 77.88(7) . . ?
C12 C11 C14 108.40(16) . . ?
C12 C11 C13 107.17(16) . . ?
C14 C11 C13 108.30(16) . . ?
C12 C11 P1 111.09(13) . . ?
C14 C11 P1 114.77(13) . . ?
C13 C11 P1 106.81(13) . . ?
C16 C15 C18 108.81(16) . . ?
C16 C15 C17 108.37(16) . . ?
C18 C15 C17 107.27(16) . . ?
C16 C15 P1 114.63(13) . . ?
C18 C15 P1 107.08(13) . . ?
C17 C15 P1 110.43(13) . . ?
C34 C31 C33 108.43(16) . . ?
C34 C31 C32 108.69(15) . . ?
C33 C31 C32 107.84(16) . . ?
C34 C31 P2 112.59(13) . . ?
C33 C31 P2 106.04(13) . . ?
C32 C31 P2 113.02(13) . . ?
C36 C35 C37 108.16(15) . . ?
C36 C35 C38 107.46(15) . . ?
C37 C35 C38 108.55(15) . . ?
C36 C35 P2 112.36(13) . . ?
C37 C35 P2 113.93(13) . . ?
C38 C35 P2 106.13(12) . . ?
C56 C51 C52 117.62(17) . . ?
C56 C51 C1 119.89(17) . . ?
C52 C51 C1 122.36(17) . . ?
C53 C52 C51 120.68(19) . . ?
C54 C53 C52 120.4(2) . . ?
C53 C54 C55 119.80(19) . . ?
C54 C55 C56 119.93(19) . . ?
C55 C56 C51 121.53(19) . . ?
C66 C61 C62 117.60(17) . . ?
C66 C61 C1 119.66(16) . . ?
C62 C61 C1 122.62(16) . . ?
C63 C62 C61 120.39(18) . . ?
C64 C63 C62 120.83(19) . . ?
C63 C64 C65 119.71(18) . . ?
C64 C65 C66 119.94(19) . . ?
C65 C66 C61 121.48(18) . . ?

loop_
_geom_bond_atom_site_label_1
_geom_bond_atom_site_label_2
_geom_bond_distance
_geom_bond_site_symmetry_2
_geom_bond_publ_flag
Cu1 C1 1.9225(18) . ?
Cu1 N1 2.0341(15) . ?
Cu1 N2 2.0470(15) . ?
Cu1 Cu2 2.4165(3) . ?
Cu1 P1 2.5898(5) . ?
N1 P1 1.6062(15) . ?
N1 Si1 1.7142(15) . ?
N2 P1 1.6123(15) . ?
N2 Si2 1.7113(16) . ?
P1 C11 1.8739(19) . ?
P1 C15 1.8758(19) . ?
Si1 C23 1.867(2) . ?
Si1 C21 1.8698(19) . ?
Si1 C22 1.878(2) . ?
Si2 C24 1.869(2) . ?
Si2 C25 1.880(2) . ?
Si2 C26 1.885(2) . ?
Cu2 C1 1.9222(18) . ?
Cu2 N3 2.0262(15) . ?
Cu2 N4 2.0503(15) . ?
Cu2 P2 2.5931(5) . ?
N3 P2 1.6094(15) . ?
N3 Si3 1.7140(15) . ?
N4 P2 1.6079(15) . ?
N4 Si4 1.7182(15) . ?
P2 C31 1.8675(18) . ?
P2 C35 1.8748(18) . ?
Si3 C41 1.8593(19) . ?
Si3 C42 1.8804(19) . ?
Si3 C43 1.8816(19) . ?
Si4 C44 1.869(2) . ?
Si4 C45 1.874(2) . ?
Si4 C46 1.880(2) . ?
C1 C61 1.478(2) . ?
C1 C51 1.486(2) . ?
C11 C12 1.532(3) . ?
C11 C14 1.538(3) . ?
C11 C13 1.539(3) . ?
C15 C16 1.533(3) . ?
C15 C18 1.535(3) . ?
C15 C17 1.536(3) . ?
C31 C34 1.532(3) . ?
C31 C33 1.540(3) . ?
C31 C32 1.545(3) . ?
C35 C36 1.529(2) . ?
C35 C37 1.534(3) . ?
C35 C38 1.540(3) . ?
C51 C56 1.399(3) . ?
C51 C52 1.405(3) . ?
C52 C53 1.392(3) . ?
C53 C54 1.384(3) . ?
C54 C55 1.384(3) . ?
C55 C56 1.386(3) . ?
C61 C66 1.403(3) . ?
C61 C62 1.413(3) . ?
C62 C63 1.388(3) . ?
C63 C64 1.384(3) . ?
C64 C65 1.386(3) . ?
C65 C66 1.388(3) . ?
